data_7008997
loop_
_publ_author_name
'Corcoran, Christopher'
'Fawcett, John'
'Friedrichs, Steffi'
'Holloway, John H.'
'Hope, Eric G.'
'Russell, David R.'
'Saunders, Graham C.'
'Stuart, Alison M.'

_publ_section_title
;
 Structural and electronic impact of fluorine in the ortho positions of
 triphenylphosphine and 1,2-bis(diphenylphosphino)ethane; a comparison
 of 2,6-difluorophenyl- with pentafluorophenyl-phosphines
;
_journal_issue 2
_journal_name_full 'Journal of the Chemical Society, Dalton Transactions'
_journal_page_first 161
_journal_paper_doi 10.1039/a907759f
_journal_year 2000
_chemical_formula_sum 'C36 H22 Cl2 F8 P2 Pt'
_chemical_formula_weight 934.47
_chemical_name_systematic
; 
 ? 
;
_space_group_IT_number 61
_symmetry_cell_setting orthorhombic
_symmetry_space_group_name_Hall '-P 2ac 2ab'
_symmetry_space_group_name_H-M 'P b c a'
_atom_sites_solution_hydrogens geom
_atom_sites_solution_primary direct
_atom_sites_solution_secondary difmap
_audit_creation_method SHELXL
_cell_angle_alpha 90.00
_cell_angle_beta 90.00
_cell_angle_gamma 90.00
_cell_formula_units_Z 4
_cell_length_a 16.312(4)
_cell_length_b 12.303(4)
_cell_length_c 16.451(4)
_cell_measurement_reflns_used 40
_cell_measurement_temperature 293(2)
_cell_measurement_theta_max 11.97
_cell_measurement_theta_min 5.26
_cell_volume 3301.5(16)
_computing_cell_refinement 'XSCANS (Fait, 1991)'
_computing_data_collection 'XSCANS (Fait, 1991)'
_computing_data_reduction 'XSCANS (Fait, 1991)'
_computing_molecular_graphics 'SHELXTL/PC ver5.0 (Sheldrick, 1996)'
_computing_publication_material 'SHELXTL/PC ver5.0 (Sheldrick, 1996)'
_computing_structure_refinement 'SHELXTL/PC ver5.0 (Sheldrick, 1996)'
_computing_structure_solution 'SHELXTL/PC ver5.0 (Sheldrick, 1996)'
_diffrn_ambient_temperature 293(2)
_diffrn_measurement_device 'Siemens P4 diffractometer'
_diffrn_measurement_method 'omega scan'
_diffrn_radiation_monochromator graphite
_diffrn_radiation_source 'fine-focus sealed tube'
_diffrn_radiation_type MoK\a
_diffrn_radiation_wavelength 0.71073
_diffrn_reflns_av_R_equivalents 0.0589
_diffrn_reflns_av_sigmaI/netI 0.1029
_diffrn_reflns_limit_h_max 1
_diffrn_reflns_limit_h_min -20
_diffrn_reflns_limit_k_max 15
_diffrn_reflns_limit_k_min 0
_diffrn_reflns_limit_l_max 20
_diffrn_reflns_limit_l_min -1
_diffrn_reflns_number 3890
_diffrn_reflns_theta_max 26.49
_diffrn_reflns_theta_min 2.77
_diffrn_standards_decay_% <1
_diffrn_standards_interval_count 1000
_diffrn_standards_number 3
_exptl_absorpt_coefficient_mu 4.582
_exptl_absorpt_correction_T_max 0.174
_exptl_absorpt_correction_T_min 0.237
_exptl_absorpt_correction_type 'psi-scan (XEMP; SHELXTL/PC)'
_exptl_crystal_colour 'pale yellow'
_exptl_crystal_density_diffrn 1.880
_exptl_crystal_density_meas ?
_exptl_crystal_description 'irregular block'
_exptl_crystal_F_000 1808
_exptl_crystal_size_max 0.62
_exptl_crystal_size_mid 0.56
_exptl_crystal_size_min 0.52
_refine_diff_density_max 0.888
_refine_diff_density_min -1.716
_refine_diff_density_rms 0.132
_refine_ls_extinction_method none
_refine_ls_goodness_of_fit_all 0.971
_refine_ls_goodness_of_fit_obs 1.122
_refine_ls_hydrogen_treatment constr
_refine_ls_matrix_type full
_refine_ls_number_parameters 241
_refine_ls_number_reflns 3396
_refine_ls_number_restraints 0
_refine_ls_restrained_S_all 0.971
_refine_ls_restrained_S_obs 1.122
_refine_ls_R_factor_all 0.1469
_refine_ls_R_factor_obs 0.0459
_refine_ls_shift/esd_max -0.026
_refine_ls_shift/esd_mean 0.002
_refine_ls_structure_factor_coef Fsqd
_refine_ls_weighting_details 'w=1/[\s^2^(Fo^2^)+(0.0301P)^2^+0.0000P] where P=(Fo^2^+2Fc^2^)/3'
_refine_ls_weighting_scheme calc
_refine_ls_wR_factor_all 0.0990
_refine_ls_wR_factor_obs 0.0723
_reflns_number_observed 1494
_reflns_number_total 3396
_reflns_observed_criterion >2sigma(I)
_cod_data_source_file a907759f.txt
_cod_data_source_block 9843
_cod_depositor_comments
;
The following automatic conversions were performed:
'_symmetry_cell_setting' value 'Orthorhombic' changed to 'orthorhombic'
according to '/home/saulius/struct/CIF-dictionaries/cif_core.dic'
dictionary named 'cif_core.dic' version 2.4.1 from 2010-06-29.

Automatic conversion script
Id: cif_fix_enum 1527 2010-12-29 10:47:43Z saulius 

The following automatic conversions were performed:

'_refine_ls_weighting_scheme' value 'calc
w=1/[\s^2^(Fo^2^)+(0.0301P)^2^+0.0000P] where P=(Fo^2^+2Fc^2^)/3' was
changed to 'calc'. New tag '_refine_ls_weighting_details' was
created. The value of the new tag was set to
'w=1/[\s^2^(Fo^2^)+(0.0301P)^2^+0.0000P] where P=(Fo^2^+2Fc^2^)/3'.

Automatic conversion script
Id: cif_fix_values 3143 2015-03-26 13:38:13Z robertas 
;
_cod_original_cell_volume 3301.5(17)
_cod_original_sg_symbol_H-M Pbca
_cod_database_code 7008997

loop_
_symmetry_equiv_pos_as_xyz
'x, y, z'
'-x+1/2, -y, z+1/2'
'-x, y+1/2, -z+1/2'
'x+1/2, -y+1/2, -z'
'-x, -y, -z'
'x-1/2, y, -z-1/2'
'x, -y-1/2, z-1/2'
'-x-1/2, y-1/2, z'

loop_
_atom_site_aniso_label
_atom_site_aniso_U_11
_atom_site_aniso_U_22
_atom_site_aniso_U_33
_atom_site_aniso_U_23
_atom_site_aniso_U_13
_atom_site_aniso_U_12
Pt1 0.0310(2) 0.0360(2) 0.0228(2) -0.0005(4) 0.0004(3) 0.0033(4)
P1 0.0325(13) 0.039(2) 0.0265(12) -0.0010(12) 0.0021(11) 0.0016(12)
Cl1 0.0391(12) 0.075(2) 0.0275(10) -0.001(2) 0.0025(10) 0.004(2)
C12 0.039(7) 0.042(7) 0.037(5) -0.005(6) -0.010(6) 0.019(6)
F12 0.053(20) 0.095(28) 0.075(23) 0.007(22) 0.037(18) -0.008(21)
C16 0.059(8) 0.054(8) 0.041(8) 0.019(6) 0.007(6) 0.024(7)
F16 0.028(18) 0.175(45) 0.068(22) 0.024(27) -0.001(19) 0.025(25)
C22 0.037(6) 0.041(7) 0.044(6) 0.001(6) 0.000(6) 0.004(5)
F22 0.070(4) 0.044(4) 0.035(4) -0.002(4) 0.001(4) 0.010(3)
C26 0.024(6) 0.053(8) 0.046(7) 0.011(6) 0.000(5) 0.004(5)
F26 0.063(4) 0.065(5) 0.026(3) -0.002(3) 0.008(3) -0.005(4)
C32 0.044(7) 0.046(7) 0.041(7) -0.005(6) 0.023(6) -0.006(6)
F32 0.058(4) 0.037(4) 0.056(4) 0.001(4) -0.010(4) 0.006(4)
C36 0.036(7) 0.060(8) 0.034(6) -0.002(6) 0.000(5) -0.011(6)
F36 0.048(4) 0.062(5) 0.055(4) -0.001(4) -0.022(4) 0.009(4)
C11 0.033(5) 0.044(7) 0.026(6) 0.002(4) -0.005(4) -0.003(4)
C13 0.054(7) 0.055(7) 0.023(5) -0.004(5) 0.011(5) -0.007(6)
C14 0.039(6) 0.078(10) 0.044(6) 0.004(6) 0.006(6) 0.003(6)
C15 0.040(6) 0.072(9) 0.058(8) 0.001(7) 0.007(6) 0.021(6)
C21 0.032(6) 0.044(7) 0.032(6) 0.010(5) 0.004(5) 0.003(5)
C23 0.059(8) 0.058(8) 0.047(7) -0.009(6) 0.004(6) 0.005(7)
C24 0.042(7) 0.051(8) 0.070(8) 0.018(7) 0.010(7) 0.002(6)
C25 0.046(7) 0.057(9) 0.044(7) 0.017(7) 0.006(6) 0.008(6)
C31 0.040(6) 0.042(7) 0.026(5) -0.001(5) 0.012(5) -0.005(5)
C33 0.063(8) 0.041(7) 0.060(8) -0.020(6) 0.011(7) -0.008(7)
C34 0.077(9) 0.076(11) 0.064(10) -0.037(9) 0.012(8) -0.050(9)
C35 0.068(9) 0.072(9) 0.027(6) -0.003(6) -0.004(6) -0.033(8)

loop_
_atom_site_label
_atom_site_type_symbol
_atom_site_fract_x
_atom_site_fract_y
_atom_site_fract_z
_atom_site_U_iso_or_equiv
_atom_site_thermal_displace_type
_atom_site_occupancy
_atom_site_calc_flag
_atom_site_refinement_flags
_atom_site_disorder_group
Pt1 Pt 0.0000 0.0000 0.0000 0.02996(13) Uani 1 d S .
P1 P 0.11926(15) -0.0257(2) 0.07238(14) 0.0326(7) Uani 1 d . .
Cl1 Cl -0.06490(13) -0.0092(3) 0.12406(12) 0.0474(6) Uani 1 d . .
C12 C 0.2378(7) 0.0544(9) -0.0327(6) 0.040(3) Uani 1 d . .
H12A H 0.2018(7) 0.1128(9) -0.0365(6) 0.047 Uiso 0.80 calc PR 1
F12 F 0.1899(18) 0.1373(30) -0.0303(20) 0.074(11) Uani 0.20 d P 2
C16 C 0.2726(7) -0.1188(10) 0.0212(6) 0.052(3) Uani 1 d . .
H16A H 0.2616(7) -0.1784(10) 0.0543(6) 0.062 Uiso 0.80 calc PR 1
F16 F 0.2607(18) -0.2027(35) 0.0618(19) 0.090(14) Uani 0.20 d P 2
C22 C 0.0986(6) -0.2468(8) 0.0739(6) 0.041(3) Uani 1 d . .
H22A H 0.1055(6) -0.2373(8) 0.0183(6) 0.049 Uiso 0.10 calc PR 2
F22 F 0.1097(4) -0.2338(5) -0.0076(4) 0.050(2) Uani 0.90 d P 1
C26 C 0.0902(6) -0.1753(9) 0.2052(7) 0.041(3) Uani 1 d . .
H26A H 0.0910(6) -0.1164(9) 0.2406(7) 0.049 Uiso 0.10 calc PR 2
F26 F 0.0884(4) -0.0897(5) 0.2564(3) 0.051(2) Uani 0.90 d P 1
C32 C 0.1069(7) 0.1776(9) 0.1509(7) 0.044(3) Uani 1 d . .
H32A H 0.0667(7) 0.1939(9) 0.1127(7) 0.053 Uiso 0.10 calc PR 2
F32 F 0.0500(4) 0.2053(5) 0.0962(4) 0.050(2) Uani 0.90 d P 1
C36 C 0.2061(6) 0.0619(10) 0.2042(6) 0.043(3) Uani 1 d . .
H36A H 0.2352(6) -0.0031(10) 0.2023(6) 0.052 Uiso 0.10 calc PR 2
F36 F 0.2464(4) -0.0336(5) 0.2033(4) 0.055(2) Uani 0.90 d P 1
C11 C 0.2169(6) -0.0338(8) 0.0182(5) 0.034(3) Uani 1 d . .
C13 C 0.3087(6) 0.0574(9) -0.0764(6) 0.044(3) Uani 1 d . .
H13A H 0.3216(6) 0.1169(9) -0.1088(6) 0.053 Uiso 1 calc R .
C14 C 0.3602(6) -0.0301(9) -0.0711(7) 0.054(3) Uani 1 d . .
H14A H 0.4084(6) -0.0298(9) -0.1014(7) 0.064 Uiso 1 calc R .
C15 C 0.3436(6) -0.1168(10) -0.0236(6) 0.057(3) Uani 1 d . .
H15A H 0.3801(6) -0.1748(10) -0.0212(6) 0.068 Uiso 1 calc R .
C21 C 0.1061(6) -0.1559(9) 0.1231(6) 0.036(3) Uani 1 d . .
C23 C 0.0816(6) -0.3515(10) 0.1018(6) 0.055(3) Uani 1 d . .
H23A H 0.0779(6) -0.4107(10) 0.0668(6) 0.066 Uiso 1 calc R .
C24 C 0.0703(6) -0.3617(10) 0.1862(7) 0.054(3) Uani 1 d . .
H24A H 0.0602(6) -0.4301(10) 0.2079(7) 0.065 Uiso 1 calc R .
C25 C 0.0736(6) -0.2755(9) 0.2366(6) 0.049(3) Uani 1 d . .
H25A H 0.0646(6) -0.2843(9) 0.2920(6) 0.059 Uiso 1 calc R .
C31 C 0.1436(6) 0.0759(8) 0.1481(5) 0.036(3) Uani 1 d . .
C33 C 0.1271(7) 0.2559(9) 0.2076(7) 0.055(3) Uani 1 d . .
H33A H 0.1006(7) 0.3228(9) 0.2082(7) 0.065 Uiso 1 calc R .
C34 C 0.1878(8) 0.2326(11) 0.2636(7) 0.072(5) Uani 1 d . .
H34A H 0.2010(8) 0.2840(11) 0.3029(7) 0.087 Uiso 1 calc R .
C35 C 0.2286(7) 0.1367(10) 0.2628(6) 0.056(4) Uani 1 d . .
H35A H 0.2700(7) 0.1218(10) 0.3001(6) 0.067 Uiso 1 calc R .

loop_
_atom_type_symbol
_atom_type_description
_atom_type_scat_dispersion_real
_atom_type_scat_dispersion_imag
_atom_type_scat_source
C C 0.0033 0.0016 'International Tables Vol C Tables 4.2.6.8 and 6.1.1.4'
H H 0.0000 0.0000 'International Tables Vol C Tables 4.2.6.8 and 6.1.1.4'
F F 0.0171 0.0103 'International Tables Vol C Tables 4.2.6.8 and 6.1.1.4'
P P 0.1023 0.0942 'International Tables Vol C Tables 4.2.6.8 and 6.1.1.4'
Cl Cl 0.1484 0.1585 'International Tables Vol C Tables 4.2.6.8 and 6.1.1.4'
Pt Pt -1.7033 8.3905 'International Tables Vol C Tables 4.2.6.8 and 6.1.1.4'

loop_
_geom_angle_atom_site_label_1
_geom_angle_atom_site_label_2
_geom_angle_atom_site_label_3
_geom_angle
_geom_angle_site_symmetry_1
_geom_angle_site_symmetry_3
_geom_angle_publ_flag
Cl1 Pt1 Cl1 180.0 5 . ?
Cl1 Pt1 P1 85.60(8) 5 5 ?
Cl1 Pt1 P1 94.40(8) . 5 ?
Cl1 Pt1 P1 94.40(8) 5 . ?
Cl1 Pt1 P1 85.60(8) . . ?
P1 Pt1 P1 180.0 5 . ?
C31 P1 C21 108.6(5) . . ?
C31 P1 C11 100.5(4) . . ?
C21 P1 C11 106.2(5) . . ?
C31 P1 Pt1 116.5(3) . . ?
C21 P1 Pt1 105.0(3) . . ?
C11 P1 Pt1 119.5(3) . . ?
F12 C12 C13 120.7(18) . . ?
F12 C12 C11 116.4(17) . . ?
C13 C12 C11 122.6(10) . . ?
F16 C16 C15 115.7(19) . . ?
F16 C16 C11 122.9(19) . . ?
C15 C16 C11 121.3(11) . . ?
F22 C22 C21 117.9(9) . . ?
F22 C22 C23 117.2(9) . . ?
C21 C22 C23 124.8(10) . . ?
F26 C26 C25 117.7(10) . . ?
F26 C26 C21 118.3(10) . . ?
C25 C26 C21 123.9(11) . . ?
F32 C32 C33 116.3(11) . . ?
F32 C32 C31 120.5(10) . . ?
C33 C32 C31 123.2(11) . . ?
F36 C36 C35 117.3(10) . . ?
F36 C36 C31 117.4(10) . . ?
C35 C36 C31 125.2(11) . . ?
C16 C11 C12 116.3(10) . . ?
C16 C11 P1 126.5(9) . . ?
C12 C11 P1 117.2(7) . . ?
C12 C13 C14 117.9(10) . . ?
C15 C14 C13 122.3(10) . . ?
C14 C15 C16 119.6(11) . . ?
C22 C21 C26 114.2(10) . . ?
C22 C21 P1 117.0(8) . . ?
C26 C21 P1 128.1(9) . . ?
C22 C23 C24 115.6(10) . . ?
C25 C24 C23 122.2(11) . . ?
C24 C25 C26 119.1(10) . . ?
C36 C31 C32 114.0(10) . . ?
C36 C31 P1 122.3(8) . . ?
C32 C31 P1 123.5(8) . . ?
C32 C33 C34 118.5(12) . . ?
C35 C34 C33 121.8(12) . . ?
C34 C35 C36 117.2(11) . . ?

loop_
_geom_bond_atom_site_label_1
_geom_bond_atom_site_label_2
_geom_bond_distance
_geom_bond_site_symmetry_2
_geom_bond_publ_flag
Pt1 Cl1 2.302(2) 5 ?
Pt1 Cl1 2.302(2) . ?
Pt1 P1 2.303(2) 5 ?
Pt1 P1 2.303(2) . ?
P1 C31 1.808(10) . ?
P1 C21 1.819(10) . ?
P1 C11 1.828(10) . ?
C12 F12 1.28(3) . ?
C12 C13 1.362(13) . ?
C12 C11 1.412(13) . ?
C16 F16 1.25(4) . ?
C16 C15 1.374(13) . ?
C16 C11 1.385(13) . ?
C22 F22 1.362(10) . ?
C22 C21 1.386(13) . ?
C22 C23 1.395(13) . ?
C26 F26 1.349(11) . ?
C26 C25 1.364(13) . ?
C26 C21 1.396(12) . ?
C32 F32 1.336(12) . ?
C32 C33 1.382(14) . ?
C32 C31 1.388(14) . ?
C36 F36 1.346(12) . ?
C36 C35 1.382(13) . ?
C36 C31 1.387(13) . ?
C13 C14 1.368(13) . ?
C14 C15 1.350(14) . ?
C23 C24 1.406(13) . ?
C24 C25 1.346(13) . ?
C33 C34 1.382(15) . ?
C34 C35 1.354(15) . ?
